data_2238143
loop_
_publ_author_name
'Yu, Jianfeng'
'Tang, Shiming'
'Zeng, Jingbin'
'Yan, Zifeng'

_publ_section_title
;
 1,5-Bis(2-methoxybenzylidene)thiocarbonohydrazide methanol monosolvate
;
_journal_coeditor_code CV5415
_journal_issue 7
_journal_name_full 'Acta Crystallographica Section E'
_journal_page_first o1147
_journal_paper_doi 10.1107/S1600536813016954
_journal_volume 69
_journal_year 2013
_chemical_formula_iupac 'C17 H18 N4 O2 S, C H4 O'
_chemical_formula_moiety 'C17 H18 N4 O2 S, C H4 O'
_chemical_formula_sum 'C18 H22 N4 O3 S'
_chemical_formula_weight 374.46
_chemical_name_systematic
;
1,5-Bis(2-methoxybenzylidene)thiocarbonohydrazide methanol monosolvate
;
_space_group_IT_number 2
_symmetry_cell_setting triclinic
_symmetry_space_group_name_Hall '-P 1'
_symmetry_space_group_name_H-M 'P -1'
_atom_sites_solution_hydrogens geom
_atom_sites_solution_primary direct
_atom_sites_solution_secondary difmap
_audit_creation_method SHELXL-97
_cell_angle_alpha 85.938(3)
_cell_angle_beta 80.796(3)
_cell_angle_gamma 79.550(3)
_cell_formula_units_Z 2
_cell_length_a 7.7223(15)
_cell_length_b 10.232(2)
_cell_length_c 12.648(3)
_cell_measurement_reflns_used 2955
_cell_measurement_temperature 296(2)
_cell_measurement_theta_max 28.143
_cell_measurement_theta_min 2.946
_cell_volume 969.2(4)
_computing_cell_refinement 'SAINT (Bruker, 2007)'
_computing_data_collection 'SMART (Bruker, 2007)'
_computing_data_reduction 'SAINT (Bruker, 2007)'
_computing_molecular_graphics 'SHELXTL (Sheldrick, 2008)'
_computing_publication_material 'SHELXTL (Sheldrick, 2008)'
_computing_structure_refinement 'SHELXL97 (Sheldrick, 2008)'
_computing_structure_solution 'SHELXS97 (Sheldrick, 2008)'
_diffrn_ambient_temperature 296(2)
_diffrn_measured_fraction_theta_full 0.971
_diffrn_measured_fraction_theta_max 0.971
_diffrn_measurement_device_type 'Bruker SMART APEX CCD area-detector'
_diffrn_measurement_method 'phi and omega scans'
_diffrn_radiation_monochromator graphite
_diffrn_radiation_source 'fine-focus sealed tube'
_diffrn_radiation_type MoK\a
_diffrn_radiation_wavelength 0.71073
_diffrn_reflns_av_R_equivalents 0.0241
_diffrn_reflns_av_sigmaI/netI 0.0396
_diffrn_reflns_limit_h_max 9
_diffrn_reflns_limit_h_min -8
_diffrn_reflns_limit_k_max 12
_diffrn_reflns_limit_k_min -9
_diffrn_reflns_limit_l_max 13
_diffrn_reflns_limit_l_min -15
_diffrn_reflns_number 4769
_diffrn_reflns_theta_full 25.04
_diffrn_reflns_theta_max 25.04
_diffrn_reflns_theta_min 1.63
_exptl_absorpt_coefficient_mu 0.192
_exptl_absorpt_correction_T_max 0.9663
_exptl_absorpt_correction_T_min 0.9537
_exptl_absorpt_correction_type multi-scan
_exptl_absorpt_process_details '(SADABS; Bruker, 2007)'
_exptl_crystal_colour colourless
_exptl_crystal_density_diffrn 1.283
_exptl_crystal_density_method 'not measured'
_exptl_crystal_description block
_exptl_crystal_F_000 396
_exptl_crystal_size_max 0.25
_exptl_crystal_size_mid 0.21
_exptl_crystal_size_min 0.18
_refine_diff_density_max 0.199
_refine_diff_density_min -0.208
_refine_ls_extinction_coef 0.038(7)
_refine_ls_extinction_expression Fc^*^=kFc[1+0.001xFc^2^\l^3^/sin(2\q)]^-1/4^
_refine_ls_extinction_method 'SHELXL97 (Sheldrick, 2008)'
_refine_ls_goodness_of_fit_ref 1.008
_refine_ls_hydrogen_treatment constr
_refine_ls_matrix_type full
_refine_ls_number_parameters 240
_refine_ls_number_reflns 3324
_refine_ls_number_restraints 0
_refine_ls_restrained_S_all 1.008
_refine_ls_R_factor_all 0.0594
_refine_ls_R_factor_gt 0.0490
_refine_ls_shift/su_max 0.010
_refine_ls_shift/su_mean 0.002
_refine_ls_structure_factor_coef Fsqd
_refine_ls_weighting_details 'calc w=1/[\s^2^(Fo^2^)+(0.1000P)^2^+0.3851P] where P=(Fo^2^+2Fc^2^)/3'
_refine_ls_weighting_scheme calc
_refine_ls_wR_factor_gt 0.1475
_refine_ls_wR_factor_ref 0.1710
_reflns_number_gt 2766
_reflns_number_total 3324
_reflns_threshold_expression I>2sigma(I)
_cod_data_source_file cv5415.cif
_cod_data_source_block I
_cod_original_cell_volume 969.3(3)
_cod_database_code 2238143
_cod_database_fobs_code 2238143

loop_
_symmetry_equiv_pos_as_xyz
'x, y, z'
'-x, -y, -z'

loop_
_atom_site_type_symbol
_atom_site_label
_atom_site_fract_x
_atom_site_fract_y
_atom_site_fract_z
_atom_site_U_iso_or_equiv
_atom_site_adp_type
_atom_site_calc_flag
_atom_site_refinement_flags
_atom_site_occupancy
_atom_site_symmetry_multiplicity
N N1 0.4120(3) 0.85311(18) 0.10378(15) 0.0503(5) Uani d . 1 1
H H1 0.4497 0.9278 0.0942 0.060 Uiso calc R 1 1
N N2 0.3689(3) 0.80149(19) 0.20555(15) 0.0524(5) Uani d . 1 1
N N3 0.3445(2) 0.66888(17) 0.04305(15) 0.0476(5) Uani d . 1 1
H H3A 0.3322 0.6395 0.1087 0.057 Uiso calc R 1 1
N N4 0.3114(2) 0.59365(18) -0.03557(15) 0.0480(5) Uani d . 1 1
O O1 0.2688(4) 1.0468(2) 0.44226(17) 0.1014(9) Uani d . 1 1
O O2 0.1142(3) 0.27193(17) 0.08315(18) 0.0739(6) Uani d . 1 1
S S1 0.43309(9) 0.85466(6) -0.10545(5) 0.0567(3) Uani d . 1 1
C C1 0.3953(3) 0.7867(2) 0.01844(18) 0.0438(5) Uani d . 1 1
C C2 0.3709(3) 0.8750(3) 0.28184(19) 0.0574(6) Uani d . 1 1
H H2 0.3972 0.9601 0.2666 0.069 Uiso calc R 1 1
C C3 0.3324(4) 0.8276(3) 0.3932(2) 0.0644(7) Uani d . 1 1
C C4 0.3466(6) 0.6932(3) 0.4199(3) 0.0963(11) Uani d . 1 1
H H4 0.3800 0.6319 0.3662 0.116 Uiso calc R 1 1
C C5 0.3117(8) 0.6491(4) 0.5254(3) 0.144(2) Uani d . 1 1
H H5 0.3207 0.5585 0.5428 0.173 Uiso calc R 1 1
C C6 0.2634(8) 0.7397(5) 0.6049(3) 0.137(2) Uani d . 1 1
H H6 0.2389 0.7098 0.6760 0.164 Uiso calc R 1 1
C C7 0.2510(6) 0.8722(4) 0.5809(3) 0.1038(12) Uani d . 1 1
H H7 0.2214 0.9324 0.6354 0.125 Uiso calc R 1 1
C C8 0.2826(4) 0.9174(3) 0.4751(2) 0.0720(7) Uani d . 1 1
C C9 0.2107(7) 1.1424(4) 0.5220(3) 0.1161(15) Uani d . 1 1
H H9A 0.0990 1.1274 0.5620 0.174 Uiso calc R 1 1
H H9B 0.1962 1.2301 0.4885 0.174 Uiso calc R 1 1
H H9C 0.2977 1.1346 0.5695 0.174 Uiso calc R 1 1
C C10 0.2413(3) 0.4934(2) 0.0006(2) 0.0487(5) Uani d . 1 1
H H10 0.2192 0.4771 0.0744 0.058 Uiso calc R 1 1
C C11 0.1943(3) 0.4031(2) -0.0700(2) 0.0543(6) Uani d . 1 1
C C12 0.2091(4) 0.4269(3) -0.1782(2) 0.0731(8) Uani d . 1 1
H H12 0.2533 0.5019 -0.2087 0.088 Uiso calc R 1 1
C C13 0.1593(5) 0.3415(4) -0.2435(3) 0.0937(11) Uani d . 1 1
H H13 0.1698 0.3585 -0.3173 0.112 Uiso calc R 1 1
C C14 0.0940(4) 0.2309(4) -0.1973(3) 0.0958(12) Uani d . 1 1
H H14 0.0581 0.1741 -0.2404 0.115 Uiso calc R 1 1
C C15 0.0809(4) 0.2032(3) -0.0901(3) 0.0804(9) Uani d . 1 1
H H15 0.0392 0.1268 -0.0607 0.097 Uiso calc R 1 1
C C16 0.1297(3) 0.2888(2) -0.0246(3) 0.0600(7) Uani d . 1 1
C C17 0.0616(5) 0.1520(3) 0.1332(4) 0.0952(11) Uani d . 1 1
H H17A -0.0618 0.1534 0.1290 0.143 Uiso calc R 1 1
H H17B 0.0787 0.1458 0.2070 0.143 Uiso calc R 1 1
H H17C 0.1326 0.0766 0.0970 0.143 Uiso calc R 1 1
O O3 0.3985(3) 0.4521(2) 0.22744(16) 0.0803(6) Uani d . 1 1
H H3 0.4610 0.4009 0.1842 0.121 Uiso calc R 1 1
C C18 0.2837(6) 0.3838(4) 0.2970(3) 0.1132(14) Uani d . 1 1
H H18A 0.3517 0.3184 0.3393 0.170 Uiso calc R 1 1
H H18B 0.2173 0.3406 0.2563 0.170 Uiso calc R 1 1
H H18C 0.2031 0.4454 0.3434 0.170 Uiso calc R 1 1

loop_
_atom_site_aniso_label
_atom_site_aniso_U_11
_atom_site_aniso_U_22
_atom_site_aniso_U_33
_atom_site_aniso_U_12
_atom_site_aniso_U_13
_atom_site_aniso_U_23
N1 0.0627(11) 0.0401(10) 0.0515(11) -0.0201(8) -0.0034(8) -0.0085(8)
N2 0.0588(11) 0.0468(10) 0.0529(11) -0.0149(9) -0.0028(8) -0.0086(9)
N3 0.0554(10) 0.0389(9) 0.0514(10) -0.0155(8) -0.0049(8) -0.0098(8)
N4 0.0496(10) 0.0398(9) 0.0569(11) -0.0113(8) -0.0059(8) -0.0129(8)
O1 0.172(2) 0.0723(14) 0.0597(12) -0.0446(15) 0.0175(13) -0.0220(10)
O2 0.0782(12) 0.0486(10) 0.1034(16) -0.0266(9) -0.0268(11) 0.0098(10)
S1 0.0740(4) 0.0492(4) 0.0532(4) -0.0275(3) -0.0076(3) -0.0062(3)
C1 0.0403(10) 0.0361(10) 0.0555(12) -0.0073(8) -0.0049(9) -0.0098(9)
C2 0.0680(14) 0.0541(13) 0.0526(13) -0.0203(11) -0.0022(11) -0.0106(11)
C3 0.0760(16) 0.0634(16) 0.0527(14) -0.0142(13) -0.0024(12) -0.0053(12)
C4 0.140(3) 0.0634(18) 0.0710(19) -0.0009(19) 0.0064(19) -0.0020(15)
C5 0.235(6) 0.077(2) 0.085(3) 0.015(3) 0.022(3) 0.022(2)
C6 0.212(5) 0.102(3) 0.066(2) 0.021(3) 0.007(3) 0.017(2)
C7 0.146(3) 0.101(3) 0.0549(17) -0.007(2) -0.0002(19) -0.0093(17)
C8 0.0876(19) 0.0748(18) 0.0527(14) -0.0158(15) -0.0034(13) -0.0082(13)
C9 0.188(4) 0.087(2) 0.074(2) -0.047(3) 0.019(2) -0.0335(19)
C10 0.0453(11) 0.0381(11) 0.0653(14) -0.0105(9) -0.0103(10) -0.0080(10)
C11 0.0439(11) 0.0452(12) 0.0758(16) -0.0115(9) -0.0040(10) -0.0185(11)
C12 0.0740(17) 0.0731(18) 0.0786(19) -0.0300(14) -0.0008(14) -0.0262(15)
C13 0.098(2) 0.109(3) 0.083(2) -0.042(2) 0.0038(17) -0.044(2)
C14 0.085(2) 0.095(2) 0.118(3) -0.0436(19) 0.0095(19) -0.062(2)
C15 0.0646(16) 0.0599(16) 0.122(3) -0.0255(13) 0.0028(16) -0.0369(17)
C16 0.0412(11) 0.0383(12) 0.102(2) -0.0056(9) -0.0084(12) -0.0193(12)
C17 0.082(2) 0.0633(18) 0.148(3) -0.0364(16) -0.026(2) 0.026(2)
O3 0.1011(15) 0.0707(13) 0.0658(12) -0.0183(11) 0.0032(10) -0.0064(10)
C18 0.152(4) 0.103(3) 0.084(2) -0.050(3) 0.014(2) 0.000(2)

loop_
_atom_type_symbol
_atom_type_description
_atom_type_scat_dispersion_real
_atom_type_scat_dispersion_imag
_atom_type_scat_source
C C 0.0033 0.0016 'International Tables Vol C Tables 4.2.6.8 and 6.1.1.4'
H H 0.0000 0.0000 'International Tables Vol C Tables 4.2.6.8 and 6.1.1.4'
N N 0.0061 0.0033 'International Tables Vol C Tables 4.2.6.8 and 6.1.1.4'
O O 0.0106 0.0060 'International Tables Vol C Tables 4.2.6.8 and 6.1.1.4'
S S 0.1246 0.1234 'International Tables Vol C Tables 4.2.6.8 and 6.1.1.4'

loop_
_geom_angle_atom_site_label_1
_geom_angle_atom_site_label_2
_geom_angle_atom_site_label_3
_geom_angle
C1 N1 N2 119.98(18)
C1 N1 H1 120.0
N2 N1 H1 120.0
C2 N2 N1 116.55(19)
C1 N3 N4 120.89(19)
C1 N3 H3A 119.6
N4 N3 H3A 119.6
C10 N4 N3 113.93(19)
C8 O1 C9 117.2(3)
C16 O2 C17 118.8(3)
N3 C1 N1 114.5(2)
N3 C1 S1 125.35(17)
N1 C1 S1 120.10(16)
N2 C2 C3 120.8(2)
N2 C2 H2 119.6
C3 C2 H2 119.6
C4 C3 C8 118.6(3)
C4 C3 C2 120.9(3)
C8 C3 C2 120.5(2)
C5 C4 C3 120.5(3)
C5 C4 H4 119.7
C3 C4 H4 119.7
C6 C5 C4 119.7(4)
C6 C5 H5 120.1
C4 C5 H5 120.1
C7 C6 C5 120.8(4)
C7 C6 H6 119.6
C5 C6 H6 119.6
C6 C7 C8 119.8(3)
C6 C7 H7 120.1
C8 C7 H7 120.1
O1 C8 C7 124.6(3)
O1 C8 C3 115.0(2)
C7 C8 C3 120.4(3)
O1 C9 H9A 109.5
O1 C9 H9B 109.5
H9A C9 H9B 109.5
O1 C9 H9C 109.5
H9A C9 H9C 109.5
H9B C9 H9C 109.5
N4 C10 C11 122.0(2)
N4 C10 H10 119.0
C11 C10 H10 119.0
C12 C11 C16 119.1(2)
C12 C11 C10 122.2(2)
C16 C11 C10 118.7(2)
C11 C12 C13 121.2(3)
C11 C12 H12 119.4
C13 C12 H12 119.4
C14 C13 C12 118.8(4)
C14 C13 H13 120.6
C12 C13 H13 120.6
C15 C14 C13 121.4(3)
C15 C14 H14 119.3
C13 C14 H14 119.3
C14 C15 C16 119.9(3)
C14 C15 H15 120.0
C16 C15 H15 120.0
O2 C16 C15 123.9(3)
O2 C16 C11 116.5(2)
C15 C16 C11 119.5(3)
O2 C17 H17A 109.5
O2 C17 H17B 109.5
H17A C17 H17B 109.5
O2 C17 H17C 109.5
H17A C17 H17C 109.5
H17B C17 H17C 109.5
C18 O3 H3 109.5
O3 C18 H18A 109.5
O3 C18 H18B 109.5
H18A C18 H18B 109.5
O3 C18 H18C 109.5
H18A C18 H18C 109.5
H18B C18 H18C 109.5

loop_
_geom_bond_atom_site_label_1
_geom_bond_atom_site_label_2
_geom_bond_distance
N1 C1 1.351(3)
N1 N2 1.370(3)
N1 H1 0.8600
N2 C2 1.268(3)
N3 C1 1.335(3)
N3 N4 1.381(2)
N3 H3A 0.8600
N4 C10 1.269(3)
O1 C8 1.350(4)
O1 C9 1.419(4)
O2 C16 1.350(4)
O2 C17 1.435(3)
S1 C1 1.672(2)
C2 C3 1.459(4)
C2 H2 0.9300
C3 C4 1.382(4)
C3 C8 1.395(4)
C4 C5 1.379(5)
C4 H4 0.9300
C5 C6 1.378(6)
C5 H5 0.9300
C6 C7 1.358(6)
C6 H6 0.9300
C7 C8 1.383(4)
C7 H7 0.9300
C9 H9A 0.9600
C9 H9B 0.9600
C9 H9C 0.9600
C10 C11 1.458(3)
C10 H10 0.9300
C11 C12 1.363(4)
C11 C16 1.404(3)
C12 C13 1.386(4)
C12 H12 0.9300
C13 C14 1.377(5)
C13 H13 0.9300
C14 C15 1.356(5)
C14 H14 0.9300
C15 C16 1.385(4)
C15 H15 0.9300
C17 H17A 0.9600
C17 H17B 0.9600
C17 H17C 0.9600
O3 C18 1.391(4)
O3 H3 0.8200
C18 H18A 0.9600
C18 H18B 0.9600
C18 H18C 0.9600

loop_
_geom_hbond_atom_site_label_D
_geom_hbond_atom_site_label_H
_geom_hbond_atom_site_label_A
_geom_hbond_site_symmetry_A
_geom_hbond_distance_DH
_geom_hbond_distance_HA
_geom_hbond_distance_DA
_geom_hbond_angle_DHA
O3 H3 S1 2_665 0.82 2.80 3.534(2) 150.4
O3 H3 N4 2_665 0.82 2.36 3.028(3) 138.6
N3 H3A O3 . 0.86 2.38 3.126(3) 145.2
N1 H1 S1 2_675 0.86 2.57 3.4184(19) 168.7
N3 H3A N2 . 0.86 2.21 2.591(3) 106.4
